data_7720981
loop_
_publ_author_name
'Li, Wenjuan'
'Li, Yuanping'
'Shi, Yanting'
'Xu, Hui'
'Zhu, Linyun'
'Chen, Xinyu'
'Li, Xiaopei'
'Yan, Jianfeng'
'Liu, Lantao'
'Li, Yuanming'

_publ_section_title
;
 One-step synthesis of 1,3- and 1,1'-diarylated ferrocenes toward
 main-chain metallomacrocycles.
;
_journal_issue 14
_journal_name_full 'Dalton transactions (Cambridge, England : 2003)'
_journal_page_first 5443
_journal_page_last 5447
_journal_paper_doi 10.1039/d6dt00371k
_journal_volume 55
_journal_year 2026
_chemical_formula_moiety 'C22 H16 Br2 Fe'
_chemical_formula_sum 'C22 H16 Br2 Fe'
_chemical_formula_weight 496.02
_space_group_crystal_system orthorhombic
_space_group_IT_number 29
_space_group_name_Hall 'P 2c -2ac'
_space_group_name_H-M_alt 'P c a 21'
_atom_sites_solution_hydrogens geom
_atom_sites_solution_primary dual
_audit_creation_date 2026-01-04
_audit_creation_method
;
Olex2 1.3
(compiled 2020.11.12 svn.r5f609507 for OlexSys, GUI svn.r6408)
;
_audit_update_record
;
2026-01-04 deposited with the CCDC.	2026-03-18 downloaded from the CCDC.
;
_cell_angle_alpha 90
_cell_angle_beta 90
_cell_angle_gamma 90
_cell_formula_units_Z 4
_cell_length_a 7.7343(6)
_cell_length_b 11.0932(8)
_cell_length_c 21.7094(14)
_cell_measurement_reflns_used 3521
_cell_measurement_temperature 293(2)
_cell_measurement_theta_max 24.3650
_cell_measurement_theta_min 2.7360
_cell_volume 1862.6(2)
_computing_cell_refinement 'CrysAlisPro 1.171.39.28b (Rigaku OD, 2015)'
_computing_data_collection 'CrysAlisPro 1.171.39.28b (Rigaku OD, 2015)'
_computing_data_reduction 'CrysAlisPro 1.171.39.28b (Rigaku OD, 2015)'
_computing_molecular_graphics 'Olex2 1.3 (Dolomanov et al., 2009)'
_computing_publication_material 'Olex2 1.3 (Dolomanov et al., 2009)'
_computing_structure_refinement 'SHELXL 2018/3 (Sheldrick, 2015)'
_computing_structure_solution 'SHELXT 2014/5 (Sheldrick, 2014)'
_diffrn_ambient_temperature 293(2)
_diffrn_detector 'CCD plate'
_diffrn_measured_fraction_theta_full 0.997
_diffrn_measured_fraction_theta_max 0.997
_diffrn_measurement_details
;
List of Runs (angles in degrees, time in seconds):

  # Type    Start    End  Width  t~exp~   \w     \q     \k     \f   Frames
#--------------------------------------------------------------------------
  1  \w    -95.00 -64.00   0.50    4.55    --   -9.80  20.00  22.00   62
  2  \w     69.00  94.00   0.50    4.55    --    5.00  55.00 -60.00   50
  3  \w    -26.00  80.00   0.50    4.55    --   -9.80  55.00-180.00  212
  4  \w    -99.00 -41.00   0.50    4.55    --   -9.80  55.00-180.00  116
  5  \w     49.00  74.00   0.50    4.55    --   -9.80  20.00  22.00   50
;
_diffrn_measurement_device 'four-circle diffractometer'
_diffrn_measurement_device_type 'XtaLAB AFC11 (RCD3): quarter-chi single'
_diffrn_measurement_method '\w scans'
_diffrn_orient_matrix_type 'CrysAlisPro convention (1999,Acta A55,543-557)'
_diffrn_orient_matrix_UB_11 -0.0819855000
_diffrn_orient_matrix_UB_12 -0.0271602000
_diffrn_orient_matrix_UB_13 0.0045955000
_diffrn_orient_matrix_UB_21 -0.0410565000
_diffrn_orient_matrix_UB_22 0.0534755000
_diffrn_orient_matrix_UB_23 -0.0103460000
_diffrn_orient_matrix_UB_31 0.0015291000
_diffrn_orient_matrix_UB_32 -0.0221169000
_diffrn_orient_matrix_UB_33 -0.0306587000
_diffrn_radiation_monochromator graphite
_diffrn_radiation_probe x-ray
_diffrn_radiation_type 'Mo K\a'
_diffrn_radiation_wavelength 0.71073
_diffrn_reflns_av_R_equivalents 0.0282
_diffrn_reflns_av_unetI/netI 0.0359
_diffrn_reflns_Laue_measured_fraction_full 0.997
_diffrn_reflns_Laue_measured_fraction_max 0.997
_diffrn_reflns_limit_h_max 9
_diffrn_reflns_limit_h_min -8
_diffrn_reflns_limit_k_max 13
_diffrn_reflns_limit_k_min -12
_diffrn_reflns_limit_l_max 25
_diffrn_reflns_limit_l_min -25
_diffrn_reflns_number 9495
_diffrn_reflns_point_group_measured_fraction_full 0.962
_diffrn_reflns_point_group_measured_fraction_max 0.962
_diffrn_reflns_theta_full 25.027
_diffrn_reflns_theta_max 25.027
_diffrn_reflns_theta_min 3.211
_diffrn_source 'fine-focus sealed X-ray tube'
_diffrn_source_type 'Enhance (Mo) X-ray Source'
_exptl_absorpt_coefficient_mu 5.101
_exptl_absorpt_correction_T_max 1.00000
_exptl_absorpt_correction_T_min 0.80912
_exptl_absorpt_correction_type multi-scan
_exptl_absorpt_process_details
;
CrysAlisPro 1.171.39.28b (Rigaku Oxford Diffraction, 2015)
Empirical absorption correction using spherical harmonics,
 implemented in SCALE3 ABSPACK scaling algorithm.
;
_exptl_crystal_colour 'clear light red'
_exptl_crystal_colour_lustre clear
_exptl_crystal_colour_modifier light
_exptl_crystal_colour_primary red
_exptl_crystal_density_diffrn 1.769
_exptl_crystal_description block
_exptl_crystal_F_000 976
_exptl_crystal_size_max 0.05
_exptl_crystal_size_mid 0.03
_exptl_crystal_size_min 0.02
_refine_diff_density_max 0.308
_refine_diff_density_min -0.277
_refine_diff_density_rms 0.051
_refine_ls_abs_structure_details
;
 Refined as an inversion twin.
;
_refine_ls_abs_structure_Flack 0.076(14)
_refine_ls_extinction_method none
_refine_ls_goodness_of_fit_ref 1.024
_refine_ls_hydrogen_treatment constr
_refine_ls_matrix_type full
_refine_ls_number_parameters 227
_refine_ls_number_reflns 3162
_refine_ls_number_restraints 1
_refine_ls_restrained_S_all 1.024
_refine_ls_R_factor_all 0.0392
_refine_ls_R_factor_gt 0.0294
_refine_ls_shift/su_max 0.001
_refine_ls_shift/su_mean 0.000
_refine_ls_structure_factor_coef Fsqd
_refine_ls_weighting_details 'w=1/[\s^2^(Fo^2^)+(0.0235P)^2^+0.4933P] where P=(Fo^2^+2Fc^2^)/3'
_refine_ls_weighting_scheme calc
_refine_ls_wR_factor_gt 0.0543
_refine_ls_wR_factor_ref 0.0565
_reflns_Friedel_coverage 0.871
_reflns_Friedel_fraction_full 0.924
_reflns_Friedel_fraction_max 0.924
_reflns_number_gt 2718
_reflns_number_total 3162
_reflns_threshold_expression 'I > 2\s(I)'
_cod_data_source_file d6dt00371k2.cif
_cod_data_source_block xjd-tong
_cod_database_code 7720981
_shelx_shelxl_version_number 2018/3
_shelx_space_group_comment
;
The symmetry employed for this shelxl refinement is uniquely defined
by the following loop, which should always be used as a source of
symmetry information in preference to the above space-group names.
They are only intended as comments.
;
_shelx_estimated_absorpt_t_max 0.905
_shelx_estimated_absorpt_t_min 0.785
_reflns_odcompleteness_completeness 99.77
_reflns_odcompleteness_iscentric 1
_reflns_odcompleteness_theta 26.32
_olex2_refinement_description
;
1. Twinned data refinement
 Scales: 0.924(14)
 0.076(14)
2. Fixed Uiso
 At 1.2 times of:
  All C(H) groups
3.a Aromatic/amide H refined with riding coordinates:
 C006(H006), C008(H008), C00A(H00A), C00C(H00C), C00D(H00D), C00E(H00E),
 C00G(H00G), C00H(H00H), C00I(H00I), C00J(H00J), C00K(H00K), C00L(H00L),
 C00M(H00M), C00N(H00N), C00O(H00O), C00P(H00P)
;
_olex2_submission_special_instructions 'No special instructions were received'
_oxdiff_exptl_absorpt_empirical_details
;
Empirical correction (ABSPACK) includes:
- Absorption correction using spherical harmonics
- Frame scaling
;
_oxdiff_exptl_absorpt_empirical_full_max 1.194
_oxdiff_exptl_absorpt_empirical_full_min 0.818

loop_
_space_group_symop_operation_xyz
'x, y, z'
'-x, -y, z+1/2'
'x+1/2, -y, z'
'-x+1/2, y, z+1/2'

loop_
_atom_site_label
_atom_site_type_symbol
_atom_site_fract_x
_atom_site_fract_y
_atom_site_fract_z
_atom_site_U_iso_or_equiv
_atom_site_adp_type
_atom_site_occupancy
_atom_site_site_symmetry_order
_atom_site_calc_flag
_atom_site_refinement_flags_posn
_atom_site_refinement_flags_adp
_atom_site_refinement_flags_occupancy
_atom_site_disorder_assembly
_atom_site_disorder_group
Br01 Br -0.57370(9) -0.47378(6) -0.80951(3) 0.0650(2) Uani 1 1 d . . . . .
Br02 Br -0.59040(9) -0.11957(7) -0.19044(3) 0.0694(2) Uani 1 1 d . . . . .
Fe03 Fe -0.23528(9) -0.23672(6) -0.50994(4) 0.03788(19) Uani 1 1 d . . . . .
C004 C -0.4616(7) -0.2568(5) -0.6287(3) 0.0405(13) Uani 1 1 d . . . . .
C005 C -0.5346(7) -0.1250(6) -0.2760(3) 0.0465(14) Uani 1 1 d . . . . .
C006 C -0.4963(6) -0.2154(4) -0.5121(3) 0.0394(12) Uani 1 1 d . . . . .
H006 H -0.578015 -0.274844 -0.503932 0.047 Uiso 1 1 calc R U . . .
C007 C -0.4240(7) -0.1894(5) -0.5712(2) 0.0396(13) Uani 1 1 d . . . . .
C008 C -0.6004(8) -0.2163(5) -0.3114(3) 0.0551(16) Uani 1 1 d . . . . .
H008 H -0.671007 -0.275013 -0.294019 0.066 Uiso 1 1 calc R U . . .
C009 C -0.5302(8) -0.3850(5) -0.7366(3) 0.0471(15) Uani 1 1 d . . . . .
C00A C -0.5799(8) -0.3490(5) -0.6305(3) 0.0560(17) Uani 1 1 d . . . . .
H00A H -0.637974 -0.369214 -0.594400 0.067 Uiso 1 1 calc R U . . .
C00B C -0.4233(6) -0.1359(5) -0.4676(2) 0.0386(13) Uani 1 1 d . . . . .
C00C C -0.4348(8) -0.0371(6) -0.3013(3) 0.0606(17) Uani 1 1 d . . . . .
H00C H -0.392530 0.025220 -0.276984 0.073 Uiso 1 1 calc R U . . .
C00D C -0.3962(8) -0.0410(6) -0.3636(3) 0.0551(16) Uani 1 1 d . . . . .
H00D H -0.326894 0.018672 -0.380900 0.066 Uiso 1 1 calc R U . . .
C00E C -0.4123(9) -0.2918(6) -0.7373(3) 0.0571(17) Uani 1 1 d . . . . .
H00E H -0.354966 -0.271411 -0.773475 0.068 Uiso 1 1 calc R U . . .
C00F C -0.4602(7) -0.1332(5) -0.4006(3) 0.0394(13) Uani 1 1 d . . . . .
C00G C -0.3068(7) -0.0940(5) -0.5632(3) 0.0459(15) Uani 1 1 d . . . . .
H00G H -0.241564 -0.058666 -0.594323 0.055 Uiso 1 1 calc R U . . .
C00H C -0.6162(9) -0.4128(6) -0.6834(3) 0.0614(17) Uani 1 1 d . . . . .
H00H H -0.698221 -0.474045 -0.682960 0.074 Uiso 1 1 calc R U . . .
C00I C -0.3033(7) -0.0600(4) -0.5002(3) 0.0442(14) Uani 1 1 d . . . . .
H00I H -0.235511 0.000532 -0.483090 0.053 Uiso 1 1 calc R U . . .
C00J C -0.0684(11) -0.3526(7) -0.5506(3) 0.072(2) Uani 1 1 d . . . . .
H00J H -0.060937 -0.367965 -0.592637 0.086 Uiso 1 1 calc R U . . .
C00K C -0.5600(9) -0.2196(5) -0.3734(3) 0.0546(16) Uani 1 1 d . . . . .
H00K H -0.602201 -0.282594 -0.397292 0.065 Uiso 1 1 calc R U . . .
C00L C -0.3805(8) -0.2292(5) -0.6835(3) 0.0540(15) Uani 1 1 d . . . . .
H00L H -0.301452 -0.166051 -0.684226 0.065 Uiso 1 1 calc R U . . .
C00M C -0.0208(12) -0.2740(9) -0.4588(4) 0.085(3) Uani 1 1 d . . . . .
H00M H 0.025663 -0.226815 -0.427494 0.102 Uiso 1 1 calc R U . . .
C00N C 0.0225(9) -0.2666(7) -0.5201(5) 0.078(2) Uani 1 1 d . . . . .
H00N H 0.100225 -0.212453 -0.537507 0.094 Uiso 1 1 calc R U . . .
C00O C -0.1460(12) -0.3637(9) -0.4511(4) 0.086(3) Uani 1 1 d . . . . .
H00O H -0.199643 -0.385504 -0.414411 0.103 Uiso 1 1 calc R U . . .
C00P C -0.1751(10) -0.4145(6) -0.5093(5) 0.085(2) Uani 1 1 d . . . . .
H00P H -0.250587 -0.477127 -0.518589 0.101 Uiso 1 1 calc R U . . .

loop_
_atom_site_aniso_label
_atom_site_aniso_U_11
_atom_site_aniso_U_22
_atom_site_aniso_U_33
_atom_site_aniso_U_23
_atom_site_aniso_U_13
_atom_site_aniso_U_12
Br01 0.0600(4) 0.0764(4) 0.0586(4) -0.0204(4) -0.0012(4) -0.0039(3)
Br02 0.0701(5) 0.0934(5) 0.0446(3) -0.0002(3) 0.0079(4) 0.0064(4)
Fe03 0.0352(4) 0.0400(4) 0.0385(4) -0.0002(4) -0.0027(4) 0.0031(3)
C004 0.036(3) 0.045(3) 0.041(3) 0.007(3) -0.006(3) 0.000(3)
C005 0.039(3) 0.063(4) 0.038(3) -0.003(3) 0.001(3) 0.007(3)
C006 0.030(3) 0.040(3) 0.049(3) 0.002(3) -0.001(3) 0.000(2)
C007 0.032(3) 0.044(3) 0.043(3) 0.007(3) -0.004(3) 0.008(2)
C008 0.061(4) 0.047(3) 0.056(4) 0.003(3) 0.016(4) -0.003(3)
C009 0.043(4) 0.053(4) 0.045(3) -0.004(3) -0.006(3) 0.005(3)
C00A 0.062(4) 0.065(4) 0.040(3) 0.007(3) 0.000(3) -0.019(3)
C00B 0.035(3) 0.036(3) 0.045(3) -0.001(2) -0.002(3) 0.006(3)
C00C 0.059(4) 0.070(4) 0.053(4) -0.011(3) 0.001(4) -0.017(3)
C00D 0.051(4) 0.062(4) 0.053(4) -0.005(3) 0.006(3) -0.016(3)
C00E 0.060(4) 0.070(4) 0.042(3) -0.001(3) 0.006(3) -0.016(3)
C00F 0.028(3) 0.040(3) 0.050(3) -0.002(3) 0.003(2) 0.009(2)
C00G 0.053(4) 0.040(3) 0.044(3) 0.008(3) -0.002(3) 0.000(3)
C00H 0.069(4) 0.062(4) 0.054(4) 0.008(4) -0.002(3) -0.027(3)
C00I 0.045(3) 0.036(3) 0.051(4) -0.001(3) 0.001(3) 0.000(2)
C00J 0.075(5) 0.077(5) 0.064(5) -0.010(4) 0.006(4) 0.036(5)
C00K 0.063(4) 0.043(3) 0.057(4) -0.007(3) 0.013(3) -0.010(3)
C00L 0.050(4) 0.063(4) 0.050(4) -0.004(3) 0.004(3) -0.020(3)
C00M 0.072(6) 0.105(7) 0.077(6) -0.015(5) -0.041(5) 0.031(5)
C00N 0.036(4) 0.090(5) 0.109(8) 0.003(5) -0.003(4) 0.013(4)
C00O 0.091(7) 0.097(6) 0.069(6) 0.041(5) 0.014(5) 0.050(6)
C00P 0.072(5) 0.039(3) 0.143(8) -0.012(5) -0.022(6) 0.014(3)

loop_
_atom_type_symbol
_atom_type_description
_atom_type_scat_dispersion_real
_atom_type_scat_dispersion_imag
_atom_type_scat_source
C C 0.0033 0.0016 'International Tables Vol C Tables 4.2.6.8 and 6.1.1.4'
H H 0.0000 0.0000 'International Tables Vol C Tables 4.2.6.8 and 6.1.1.4'
Br Br -0.2901 2.4595 'International Tables Vol C Tables 4.2.6.8 and 6.1.1.4'
Fe Fe 0.3463 0.8444 'International Tables Vol C Tables 4.2.6.8 and 6.1.1.4'

loop_
_geom_angle_atom_site_label_1
_geom_angle_atom_site_label_2
_geom_angle_atom_site_label_3
_geom_angle
_geom_angle_site_symmetry_1
_geom_angle_site_symmetry_3
_geom_angle_publ_flag
C006 Fe03 C007 41.1(2) . . ?
C006 Fe03 C00B 40.8(2) . . ?
C006 Fe03 C00G 68.1(2) . . ?
C006 Fe03 C00I 68.6(2) . . ?
C006 Fe03 C00M 147.6(4) . . ?
C006 Fe03 C00N 172.0(3) . . ?
C007 Fe03 C00B 69.2(2) . . ?
C00G Fe03 C007 40.3(2) . . ?
C00G Fe03 C00B 68.8(2) . . ?
C00G Fe03 C00I 40.7(2) . . ?
C00G Fe03 C00M 133.4(4) . . ?
C00I Fe03 C007 68.7(2) . . ?
C00I Fe03 C00B 41.2(2) . . ?
C00J Fe03 C006 134.2(3) . . ?
C00J Fe03 C007 109.5(3) . . ?
C00J Fe03 C00B 173.4(3) . . ?
C00J Fe03 C00G 114.8(3) . . ?
C00J Fe03 C00I 145.0(3) . . ?
C00J Fe03 C00M 65.8(3) . . ?
C00J Fe03 C00N 39.1(3) . . ?
C00J Fe03 C00P 40.4(3) . . ?
C00M Fe03 C007 171.1(4) . . ?
C00M Fe03 C00B 116.3(3) . . ?
C00M Fe03 C00I 110.4(3) . . ?
C00N Fe03 C007 132.2(3) . . ?
C00N Fe03 C00B 146.3(3) . . ?
C00N Fe03 C00G 109.4(3) . . ?
C00N Fe03 C00I 114.9(3) . . ?
C00N Fe03 C00M 39.4(4) . . ?
C00O Fe03 C006 115.7(3) . . ?
C00O Fe03 C007 146.5(4) . . ?
C00O Fe03 C00B 109.8(3) . . ?
C00O Fe03 C00G 172.9(4) . . ?
C00O Fe03 C00I 133.8(3) . . ?
C00O Fe03 C00J 67.4(3) . . ?
C00O Fe03 C00M 40.3(4) . . ?
C00O Fe03 C00N 67.7(3) . . ?
C00O Fe03 C00P 40.5(3) . . ?
C00P Fe03 C006 110.0(3) . . ?
C00P Fe03 C007 114.7(3) . . ?
C00P Fe03 C00B 133.6(3) . . ?
C00P Fe03 C00G 145.4(4) . . ?
C00P Fe03 C00I 173.4(4) . . ?
C00P Fe03 C00M 67.2(3) . . ?
C00P Fe03 C00N 67.5(3) . . ?
C00A C004 C007 121.9(5) . . ?
C00A C004 C00L 116.4(5) . . ?
C00L C004 C007 121.7(5) . . ?
C008 C005 Br02 119.0(5) . . ?
C00C C005 Br02 120.0(5) . . ?
C00C C005 C008 120.9(6) . . ?
Fe03 C006 H006 126.0 . . ?
C007 C006 Fe03 69.9(3) . . ?
C007 C006 H006 125.4 . . ?
C00B C006 Fe03 70.3(3) . . ?
C00B C006 H006 125.4 . . ?
C00B C006 C007 109.2(5) . . ?
C004 C007 Fe03 124.0(4) . . ?
C006 C007 Fe03 69.1(3) . . ?
C006 C007 C004 125.3(5) . . ?
C00G C007 Fe03 69.6(3) . . ?
C00G C007 C004 127.6(5) . . ?
C00G C007 C006 107.0(5) . . ?
C005 C008 H008 120.6 . . ?
C005 C008 C00K 118.8(6) . . ?
C00K C008 H008 120.6 . . ?
C00E C009 Br01 119.9(5) . . ?
C00H C009 Br01 120.1(5) . . ?
C00H C009 C00E 119.9(6) . . ?
C004 C00A H00A 118.6 . . ?
C004 C00A C00H 122.7(6) . . ?
C00H C00A H00A 118.6 . . ?
C006 C00B Fe03 68.9(3) . . ?
C006 C00B C00F 126.9(5) . . ?
C006 C00B C00I 106.5(4) . . ?
C00F C00B Fe03 125.9(4) . . ?
C00I C00B Fe03 69.0(3) . . ?
C00I C00B C00F 126.5(5) . . ?
C005 C00C H00C 120.2 . . ?
C005 C00C C00D 119.7(6) . . ?
C00D C00C H00C 120.2 . . ?
C00C C00D H00D 119.7 . . ?
C00C C00D C00F 120.6(6) . . ?
C00F C00D H00D 119.7 . . ?
C009 C00E H00E 120.5 . . ?
C009 C00E C00L 119.1(6) . . ?
C00L C00E H00E 120.5 . . ?
C00D C00F C00B 120.8(5) . . ?
C00K C00F C00B 121.3(5) . . ?
C00K C00F C00D 117.8(5) . . ?
Fe03 C00G H00G 126.4 . . ?
C007 C00G Fe03 70.1(3) . . ?
C007 C00G H00G 125.3 . . ?
C007 C00G C00I 109.4(5) . . ?
C00I C00G Fe03 69.8(3) . . ?
C00I C00G H00G 125.3 . . ?
C009 C00H C00A 119.3(6) . . ?
C009 C00H H00H 120.3 . . ?
C00A C00H H00H 120.3 . . ?
Fe03 C00I H00I 126.2 . . ?
C00B C00I Fe03 69.8(3) . . ?
C00B C00I H00I 126.1 . . ?
C00G C00I Fe03 69.5(3) . . ?
C00G C00I C00B 107.8(5) . . ?
C00G C00I H00I 126.1 . . ?
Fe03 C00J H00J 125.7 . . ?
C00N C00J Fe03 70.8(4) . . ?
C00N C00J H00J 125.2 . . ?
C00N C00J C00P 109.7(7) . . ?
C00P C00J Fe03 69.9(4) . . ?
C00P C00J H00J 125.2 . . ?
C008 C00K H00K 118.9 . . ?
C00F C00K C008 122.1(6) . . ?
C00F C00K H00K 118.9 . . ?
C004 C00L C00E 122.5(5) . . ?
C004 C00L H00L 118.8 . . ?
C00E C00L H00L 118.8 . . ?
Fe03 C00M H00M 126.8 . . ?
C00N C00M Fe03 70.1(4) . . ?
C00N C00M H00M 125.5 . . ?
C00N C00M C00O 109.1(7) . . ?
C00O C00M Fe03 69.3(4) . . ?
C00O C00M H00M 125.5 . . ?
Fe03 C00N H00N 124.9 . . ?
C00J C00N Fe03 70.1(4) . . ?
C00J C00N C00M 107.7(8) . . ?
C00J C00N H00N 126.1 . . ?
C00M C00N Fe03 70.5(4) . . ?
C00M C00N H00N 126.1 . . ?
Fe03 C00O H00O 124.7 . . ?
C00M C00O Fe03 70.4(4) . . ?
C00M C00O H00O 126.6 . . ?
C00M C00O C00P 106.8(7) . . ?
C00P C00O Fe03 69.9(4) . . ?
C00P C00O H00O 126.6 . . ?
Fe03 C00P H00P 125.6 . . ?
C00J C00P Fe03 69.7(4) . . ?
C00J C00P C00O 106.6(7) . . ?
C00J C00P H00P 126.7 . . ?
C00O C00P Fe03 69.6(4) . . ?
C00O C00P H00P 126.7 . . ?

loop_
_geom_bond_atom_site_label_1
_geom_bond_atom_site_label_2
_geom_bond_distance
_geom_bond_site_symmetry_2
_geom_bond_publ_flag
Br01 C009 1.894(6) . ?
Br02 C005 1.908(6) . ?
Fe03 C006 2.033(5) . ?
Fe03 C007 2.044(5) . ?
Fe03 C00B 2.052(5) . ?
Fe03 C00G 2.037(5) . ?
Fe03 C00I 2.040(5) . ?
Fe03 C00J 2.024(6) . ?
Fe03 C00M 2.038(7) . ?
Fe03 C00N 2.033(7) . ?
Fe03 C00O 2.023(6) . ?
Fe03 C00P 2.026(6) . ?
C004 C007 1.483(8) . ?
C004 C00A 1.373(8) . ?
C004 C00L 1.378(9) . ?
C005 C008 1.369(8) . ?
C005 C00C 1.360(8) . ?
C006 H006 0.9300 . ?
C006 C007 1.430(8) . ?
C006 C00B 1.425(7) . ?
C007 C00G 1.405(8) . ?
C008 H008 0.9300 . ?
C008 C00K 1.382(9) . ?
C009 C00E 1.378(8) . ?
C009 C00H 1.368(9) . ?
C00A H00A 0.9300 . ?
C00A C00H 1.379(9) . ?
C00B C00F 1.482(8) . ?
C00B C00I 1.439(7) . ?
C00C H00C 0.9300 . ?
C00C C00D 1.386(9) . ?
C00D H00D 0.9300 . ?
C00D C00F 1.392(8) . ?
C00E H00E 0.9300 . ?
C00E C00L 1.381(9) . ?
C00F C00K 1.366(8) . ?
C00G H00G 0.9300 . ?
C00G C00I 1.418(8) . ?
C00H H00H 0.9300 . ?
C00I H00I 0.9300 . ?
C00J H00J 0.9300 . ?
C00J C00N 1.358(10) . ?
C00J C00P 1.399(12) . ?
C00K H00K 0.9300 . ?
C00L H00L 0.9300 . ?
C00M H00M 0.9300 . ?
C00M C00N 1.374(12) . ?
C00M C00O 1.399(12) . ?
C00N H00N 0.9300 . ?
C00O H00O 0.9300 . ?
C00O C00P 1.401(11) . ?
C00P H00P 0.9300 . ?

loop_
_geom_torsion_atom_site_label_1
_geom_torsion_atom_site_label_2
_geom_torsion_atom_site_label_3
_geom_torsion_atom_site_label_4
_geom_torsion
_geom_torsion_site_symmetry_1
_geom_torsion_site_symmetry_2
_geom_torsion_site_symmetry_3
_geom_torsion_site_symmetry_4
_geom_torsion_publ_flag
Br01 C009 C00E C00L -179.1(5) . . . . ?
Br01 C009 C00H C00A 178.5(5) . . . . ?
Br02 C005 C008 C00K 179.8(5) . . . . ?
Br02 C005 C00C C00D -179.4(5) . . . . ?
Fe03 C006 C007 C004 117.5(5) . . . . ?
Fe03 C006 C007 C00G -59.5(4) . . . . ?
Fe03 C006 C00B C00F -119.8(5) . . . . ?
Fe03 C006 C00B C00I 59.0(3) . . . . ?
Fe03 C007 C00G C00I -58.9(4) . . . . ?
Fe03 C00B C00F C00D 98.8(6) . . . . ?
Fe03 C00B C00F C00K -82.3(6) . . . . ?
Fe03 C00B C00I C00G 59.3(4) . . . . ?
Fe03 C00G C00I C00B -59.5(4) . . . . ?
Fe03 C00J C00N C00M 60.7(5) . . . . ?
Fe03 C00J C00P C00O -60.2(5) . . . . ?
Fe03 C00M C00N C00J -60.5(5) . . . . ?
Fe03 C00M C00O C00P 60.7(5) . . . . ?
Fe03 C00O C00P C00J 60.2(5) . . . . ?
C004 C007 C00G Fe03 -117.8(5) . . . . ?
C004 C007 C00G C00I -176.6(5) . . . . ?
C004 C00A C00H C009 0.8(10) . . . . ?
C005 C008 C00K C00F -1.6(10) . . . . ?
C005 C00C C00D C00F 0.6(10) . . . . ?
C006 C007 C00G Fe03 59.2(3) . . . . ?
C006 C007 C00G C00I 0.3(6) . . . . ?
C006 C00B C00F C00D -171.9(5) . . . . ?
C006 C00B C00F C00K 7.0(8) . . . . ?
C006 C00B C00I Fe03 -58.9(3) . . . . ?
C006 C00B C00I C00G 0.4(6) . . . . ?
C007 C004 C00A C00H -179.8(6) . . . . ?
C007 C004 C00L C00E 179.2(6) . . . . ?
C007 C006 C00B Fe03 -59.2(4) . . . . ?
C007 C006 C00B C00F -179.0(5) . . . . ?
C007 C006 C00B C00I -0.2(6) . . . . ?
C007 C00G C00I Fe03 59.1(4) . . . . ?
C007 C00G C00I C00B -0.4(6) . . . . ?
C008 C005 C00C C00D -1.2(10) . . . . ?
C009 C00E C00L C004 0.4(10) . . . . ?
C00A C004 C007 Fe03 90.6(6) . . . . ?
C00A C004 C007 C006 3.5(8) . . . . ?
C00A C004 C007 C00G 179.9(5) . . . . ?
C00A C004 C00L C00E -1.4(9) . . . . ?
C00B C006 C007 Fe03 59.5(4) . . . . ?
C00B C006 C007 C004 177.0(5) . . . . ?
C00B C006 C007 C00G 0.0(6) . . . . ?
C00B C00F C00K C008 -177.8(6) . . . . ?
C00C C005 C008 C00K 1.6(9) . . . . ?
C00C C00D C00F C00B 178.3(5) . . . . ?
C00C C00D C00F C00K -0.6(9) . . . . ?
C00D C00F C00K C008 1.1(9) . . . . ?
C00E C009 C00H C00A -1.8(10) . . . . ?
C00F C00B C00I Fe03 119.8(5) . . . . ?
C00F C00B C00I C00G 179.2(5) . . . . ?
C00H C009 C00E C00L 1.2(10) . . . . ?
C00I C00B C00F C00D 9.6(8) . . . . ?
C00I C00B C00F C00K -171.5(6) . . . . ?
C00L C004 C007 Fe03 -90.0(6) . . . . ?
C00L C004 C007 C006 -177.1(5) . . . . ?
C00L C004 C007 C00G -0.7(9) . . . . ?
C00L C004 C00A C00H 0.8(9) . . . . ?
C00M C00O C00P Fe03 -61.1(5) . . . . ?
C00M C00O C00P C00J -0.9(8) . . . . ?
C00N C00J C00P Fe03 59.8(5) . . . . ?
C00N C00J C00P C00O -0.4(8) . . . . ?
C00N C00M C00O Fe03 -58.9(5) . . . . ?
C00N C00M C00O C00P 1.8(8) . . . . ?
C00O C00M C00N Fe03 58.4(5) . . . . ?
C00O C00M C00N C00J -2.0(8) . . . . ?
C00P C00J C00N Fe03 -59.2(5) . . . . ?
C00P C00J C00N C00M 1.5(8) . . . . ?

loop_
_twin_individual_id
_twin_individual_mass_fraction_refined
1 0.924(14)
2 0.076(14)
